data_2015355
loop_
_publ_author_name
'Fl\"orke, Ulrich'
'Herres-Pawlis, Sonja'
'Heuwing, Andreas'
'Neuba, Adam'
'Seewald, Oliver'
'Henkel, Gerald'

_publ_section_title
;
 The diprotonated
 2,2-(propane-1,3-diyl)bis(1,1,3,3-tetramethylguanidinium) cation:
 packing and conformational changes
;
_journal_coeditor_code FG3012
_journal_issue 6
_journal_name_full 'Acta Crystallographica Section C'
_journal_page_first m234
_journal_page_last m237
_journal_paper_doi 10.1107/S0108270106014429
_journal_volume 62
_journal_year 2006
_chemical_formula_iupac 'C13 H32 N6 2+, 2C1 F3 O3 S1 -'
_chemical_formula_moiety 'C13 H32 N6 2+, 2C1 F3 O3 S1 -'
_chemical_formula_sum 'C15 H32 F6 N6 O6 S2'
_chemical_formula_weight 570.59
_chemical_name_systematic
;
2,2-(propane-1,3-diyl)bis(1,1,3,3-tetramethylguanidinium)
bis(trifluoromethanesulfonate)
;
_space_group_IT_number 2
_symmetry_cell_setting triclinic
_symmetry_space_group_name_Hall '-P 1'
_symmetry_space_group_name_H-M 'P -1'
_atom_sites_solution_hydrogens difmap
_atom_sites_solution_primary direct
_atom_sites_solution_secondary difmap
_audit_creation_method SHELXL-97
_cell_angle_alpha 108.939(2)
_cell_angle_beta 91.478(2)
_cell_angle_gamma 97.775(2)
_cell_formula_units_Z 2
_cell_length_a 8.8771(7)
_cell_length_b 12.3802(10)
_cell_length_c 12.5704(10)
_cell_measurement_reflns_used 3136
_cell_measurement_temperature 120(2)
_cell_measurement_theta_max 28.23
_cell_measurement_theta_min 2.69
_cell_volume 1291.10(18)
_computing_cell_refinement SMART
_computing_data_collection 'SMART (Bruker, 2002)'
_computing_data_reduction 'SAINT (Bruker, 2002)'
_computing_molecular_graphics SHELXTL
_computing_publication_material SHELXTL
_computing_structure_refinement SHELXTL
_computing_structure_solution 'SHELXTL (Bruker, 2002)'
_diffrn_ambient_temperature 120(2)
_diffrn_measured_fraction_theta_full 0.979
_diffrn_measured_fraction_theta_max 0.979
_diffrn_measurement_device_type 'Bruker SMART CCD area-detector'
_diffrn_measurement_method '\f and \w scans'
_diffrn_radiation_monochromator graphite
_diffrn_radiation_source 'sealed tube'
_diffrn_radiation_type MoK\a
_diffrn_radiation_wavelength 0.71073
_diffrn_reflns_av_R_equivalents 0.0120
_diffrn_reflns_av_sigmaI/netI 0.0281
_diffrn_reflns_limit_h_max 10
_diffrn_reflns_limit_h_min -10
_diffrn_reflns_limit_k_max 13
_diffrn_reflns_limit_k_min -15
_diffrn_reflns_limit_l_max 15
_diffrn_reflns_limit_l_min -15
_diffrn_reflns_number 7636
_diffrn_reflns_theta_full 26.37
_diffrn_reflns_theta_max 26.37
_diffrn_reflns_theta_min 1.72
_diffrn_standards_decay_% 0
_diffrn_standards_interval_time 380
_diffrn_standards_number 3156
_exptl_absorpt_coefficient_mu 0.291
_exptl_absorpt_correction_T_max 0.9441
_exptl_absorpt_correction_T_min 0.8925
_exptl_absorpt_correction_type multi-scan
_exptl_absorpt_process_details '(SADABS; Bruker, 2002)'
_exptl_crystal_colour colourless
_exptl_crystal_density_diffrn 1.468
_exptl_crystal_density_method 'not measured'
_exptl_crystal_description prism
_exptl_crystal_F_000 596
_exptl_crystal_size_max 0.40
_exptl_crystal_size_mid 0.20
_exptl_crystal_size_min 0.20
_refine_diff_density_max 0.758
_refine_diff_density_min -0.510
_refine_ls_extinction_method none
_refine_ls_goodness_of_fit_ref 1.030
_refine_ls_hydrogen_treatment constr
_refine_ls_matrix_type full
_refine_ls_number_parameters 337
_refine_ls_number_reflns 5165
_refine_ls_number_restraints 30
_refine_ls_restrained_S_all 1.036
_refine_ls_R_factor_all 0.0535
_refine_ls_R_factor_gt 0.0456
_refine_ls_shift/su_max 0.001
_refine_ls_shift/su_mean 0.000
_refine_ls_structure_factor_coef Fsqd
_refine_ls_weighting_details 'calc w=1/[\s^2^(Fo^2^)+(0.0574P)^2^+0.8973P] where P=(Fo^2^+2Fc^2^)/3'
_refine_ls_weighting_scheme calc
_refine_ls_wR_factor_gt 0.1146
_refine_ls_wR_factor_ref 0.1206
_reflns_number_gt 4404
_reflns_number_total 5165
_reflns_threshold_expression I>2\s(I)
_cod_data_source_file fg3012.cif
_cod_data_source_block IV
_cod_database_code 2015355

loop_
_symmetry_equiv_pos_as_xyz
'x, y, z'
'-x, -y, -z'

loop_
_atom_site_type_symbol
_atom_site_label
_atom_site_fract_x
_atom_site_fract_y
_atom_site_fract_z
_atom_site_U_iso_or_equiv
_atom_site_adp_type
_atom_site_calc_flag
_atom_site_refinement_flags
_atom_site_occupancy
_atom_site_disorder_assembly
_atom_site_disorder_group
N N1 0.34134(19) 0.72040(15) 1.04886(14) 0.0264(4) Uani d . 1 . .
H H1 0.4392 0.7341 1.0397 0.032 Uiso calc R 1 . .
N N2 0.3600(2) 0.89892(15) 1.18526(15) 0.0314(4) Uani d . 1 . .
N N3 0.1719(2) 0.75124(15) 1.18943(14) 0.0262(4) Uani d . 1 . .
N N4 0.2747(2) 0.50063(14) 0.64499(14) 0.0253(4) Uani d . 1 . .
H H4 0.2940 0.5611 0.6226 0.030 Uiso calc R 1 . .
N N5 0.3539(2) 0.32301(15) 0.61862(14) 0.0263(4) Uani d . 1 . .
N N6 0.29202(19) 0.37788(15) 0.46531(14) 0.0256(4) Uani d . 1 . .
C C1 0.2109(2) 0.51825(18) 0.75437(16) 0.0253(4) Uani d . 1 . .
H H1A 0.2114 0.4478 0.7753 0.030 Uiso calc R 1 . .
H H1B 0.1037 0.5309 0.7483 0.030 Uiso calc R 1 . .
C C2 0.3003(2) 0.62071(18) 0.84611(16) 0.0264(4) Uani d . 1 . .
H H2A 0.2843 0.6931 0.8329 0.032 Uiso calc R 1 . .
H H2B 0.4104 0.6152 0.8435 0.032 Uiso calc R 1 . .
C C3 0.2498(2) 0.62388(18) 0.96128(17) 0.0261(4) Uani d . 1 . .
H H3A 0.1407 0.6328 0.9652 0.031 Uiso calc R 1 . .
H H3B 0.2620 0.5504 0.9735 0.031 Uiso calc R 1 . .
C C4 0.2902(2) 0.78947(17) 1.14127(16) 0.0241(4) Uani d . 1 . .
C C5 0.3764(3) 0.9599(2) 1.30678(19) 0.0427(6) Uani d . 1 . .
H H5A 0.3112 1.0204 1.3255 0.064 Uiso calc R 1 . .
H H5B 0.4829 0.9951 1.3297 0.064 Uiso calc R 1 . .
H H5C 0.3460 0.9052 1.3467 0.064 Uiso calc R 1 . .
C C6 0.4434(3) 0.9577(2) 1.1161(2) 0.0425(6) Uani d . 1 . .
H H6A 0.5507 0.9472 1.1188 0.064 Uiso calc R 1 . .
H H6B 0.4361 1.0403 1.1452 0.064 Uiso calc R 1 . .
H H6C 0.3994 0.9251 1.0380 0.064 Uiso calc R 1 . .
C C7 0.0641(3) 0.8258(2) 1.24782(19) 0.0369(5) Uani d . 1 . .
H H7A 0.0773 0.8395 1.3290 0.055 Uiso calc R 1 . .
H H7B -0.0403 0.7880 1.2197 0.055 Uiso calc R 1 . .
H H7C 0.0830 0.8996 1.2338 0.055 Uiso calc R 1 . .
C C8 0.1391(3) 0.63118(19) 1.18482(18) 0.0297(5) Uani d . 1 . .
H H8A 0.0533 0.5910 1.1292 0.045 Uiso calc R 1 . .
H H8B 0.1128 0.6283 1.2592 0.045 Uiso calc R 1 . .
H H8C 0.2292 0.5935 1.1630 0.045 Uiso calc R 1 . .
C C9 0.3058(2) 0.40031(17) 0.57669(16) 0.0227(4) Uani d . 1 . .
C C10 0.3075(3) 0.19908(18) 0.5662(2) 0.0342(5) Uani d . 1 . .
H H10A 0.2269 0.1845 0.5062 0.051 Uiso calc R 1 . .
H H10B 0.2691 0.1659 0.6230 0.051 Uiso calc R 1 . .
H H10C 0.3952 0.1633 0.5339 0.051 Uiso calc R 1 . .
C C11 0.4550(3) 0.3572(2) 0.72119(19) 0.0358(5) Uani d . 1 . .
H H11A 0.4925 0.4403 0.7443 0.054 Uiso calc R 1 . .
H H11B 0.5415 0.3143 0.7068 0.054 Uiso calc R 1 . .
H H11C 0.3989 0.3402 0.7814 0.054 Uiso calc R 1 . .
C C12 0.3864(3) 0.3047(2) 0.38821(19) 0.0348(5) Uani d . 1 . .
H H12A 0.4688 0.2888 0.4317 0.052 Uiso calc R 1 . .
H H12B 0.4301 0.3444 0.3377 0.052 Uiso calc R 1 . .
H H12C 0.3235 0.2317 0.3436 0.052 Uiso calc R 1 . .
C C13 0.1949(3) 0.4367(2) 0.41384(18) 0.0353(5) Uani d . 1 . .
H H13A 0.1132 0.4615 0.4629 0.053 Uiso calc R 1 . .
H H13B 0.1502 0.3836 0.3403 0.053 Uiso calc R 1 . .
H H13C 0.2561 0.5043 0.4039 0.053 Uiso calc R 1 . .
S S1 0.76527(6) 0.69756(5) 0.96309(5) 0.03179(15) Uani d D 1 . .
C C100 0.8910(3) 0.8115(3) 0.9361(3) 0.0486(7) Uani d . 1 A .
F F11 0.9936(2) 0.7646(2) 0.8635(2) 0.0868(7) Uani d . 1 . .
F F12 0.9659(3) 0.88298(18) 1.02531(18) 0.0987(9) Uani d . 1 . .
F F13 0.8205(2) 0.86858(16) 0.88394(17) 0.0724(5) Uani d . 1 . .
O O111 0.6642(2) 0.7586(2) 1.0382(2) 0.0607(8) Uani d PD 0.919(4) A 1
O O121 0.6959(2) 0.62478(17) 0.85468(16) 0.0489(6) Uani d PD 0.919(4) A 1
O O131 0.8665(2) 0.64456(18) 1.01468(19) 0.0484(6) Uani d PD 0.919(4) A 1
O O112 0.6299(18) 0.7489(18) 0.9535(17) 0.044(6) Uiso d PD 0.081(4) A 2
O O122 0.816(2) 0.6321(16) 0.8617(11) 0.041(6) Uiso d PD 0.081(4) A 2
O O132 0.803(2) 0.6881(17) 1.0651(11) 0.033(5) Uiso d PD 0.081(4) A 2
S S2 0.17814(6) 0.76156(5) 0.53805(5) 0.03020(15) Uani d . 1 . .
C C200 0.1155(3) 0.8926(2) 0.6276(2) 0.0350(5) Uani d . 1 . .
F F21 0.2206(2) 0.95589(15) 0.70753(15) 0.0679(5) Uani d . 1 . .
F F22 0.0816(2) 0.95771(13) 0.56757(15) 0.0602(5) Uani d . 1 . .
F F23 -0.00844(18) 0.86972(14) 0.67687(14) 0.0552(4) Uani d . 1 . .
O O21 0.3050(2) 0.80330(19) 0.48704(17) 0.0551(5) Uani d . 1 . .
O O22 0.2170(2) 0.70685(16) 0.61753(15) 0.0500(5) Uani d . 1 . .
O O23 0.0464(2) 0.70365(15) 0.46297(14) 0.0418(4) Uani d . 1 . .

loop_
_atom_site_aniso_label
_atom_site_aniso_U_11
_atom_site_aniso_U_22
_atom_site_aniso_U_33
_atom_site_aniso_U_12
_atom_site_aniso_U_13
_atom_site_aniso_U_23
N1 0.0222(9) 0.0289(9) 0.0235(9) 0.0023(7) 0.0040(7) 0.0028(7)
N2 0.0416(11) 0.0242(9) 0.0255(9) 0.0017(8) 0.0036(8) 0.0054(7)
N3 0.0279(9) 0.0284(9) 0.0218(8) 0.0080(7) 0.0055(7) 0.0058(7)
N4 0.0333(10) 0.0222(8) 0.0204(8) 0.0053(7) 0.0035(7) 0.0065(7)
N5 0.0291(9) 0.0239(9) 0.0249(9) 0.0053(7) -0.0025(7) 0.0066(7)
N6 0.0270(9) 0.0295(9) 0.0200(8) 0.0082(7) 0.0022(7) 0.0062(7)
C1 0.0242(10) 0.0294(11) 0.0221(10) 0.0051(8) 0.0051(8) 0.0074(8)
C2 0.0283(11) 0.0269(10) 0.0222(10) 0.0041(8) 0.0048(8) 0.0055(8)
C3 0.0275(11) 0.0263(10) 0.0215(10) 0.0031(8) 0.0036(8) 0.0041(8)
C4 0.0271(10) 0.0260(10) 0.0201(9) 0.0077(8) 0.0003(8) 0.0073(8)
C5 0.0593(16) 0.0305(12) 0.0283(12) 0.0007(11) -0.0005(11) -0.0012(10)
C6 0.0558(16) 0.0298(12) 0.0420(14) 0.0001(11) 0.0097(12) 0.0139(11)
C7 0.0371(13) 0.0464(14) 0.0276(11) 0.0174(11) 0.0101(10) 0.0079(10)
C8 0.0336(12) 0.0321(11) 0.0231(10) -0.0004(9) 0.0026(8) 0.0107(9)
C9 0.0196(9) 0.0239(10) 0.0226(10) 0.0011(7) 0.0005(7) 0.0060(8)
C10 0.0390(13) 0.0241(11) 0.0375(12) 0.0043(9) -0.0017(10) 0.0082(9)
C11 0.0397(13) 0.0373(13) 0.0306(11) 0.0102(10) -0.0082(10) 0.0105(10)
C12 0.0366(12) 0.0409(13) 0.0275(11) 0.0131(10) 0.0103(9) 0.0086(10)
C13 0.0448(13) 0.0416(13) 0.0228(10) 0.0167(10) 0.0010(9) 0.0112(10)
S1 0.0251(3) 0.0356(3) 0.0316(3) 0.0029(2) 0.0009(2) 0.0077(2)
C100 0.0388(14) 0.0597(17) 0.0605(17) 0.0046(12) -0.0004(13) 0.0392(15)
F11 0.0624(12) 0.1195(18) 0.1062(17) 0.0239(12) 0.0419(12) 0.0685(15)
F12 0.1292(19) 0.0778(14) 0.0791(14) -0.0664(14) -0.0509(13) 0.0495(12)
F13 0.0958(14) 0.0634(11) 0.0745(12) 0.0187(10) -0.0074(11) 0.0436(10)
O111 0.0406(12) 0.0610(14) 0.0651(17) 0.0042(10) 0.0237(11) -0.0003(12)
O121 0.0482(14) 0.0470(12) 0.0416(11) 0.0025(9) -0.0093(9) 0.0041(9)
O131 0.0465(12) 0.0444(12) 0.0587(14) -0.0010(9) -0.0132(10) 0.0272(11)
S2 0.0341(3) 0.0321(3) 0.0294(3) 0.0132(2) 0.0067(2) 0.0135(2)
C200 0.0383(13) 0.0298(12) 0.0367(12) 0.0075(9) -0.0005(10) 0.0098(10)
F21 0.0664(11) 0.0522(10) 0.0622(11) 0.0032(8) -0.0204(9) -0.0078(8)
F22 0.0847(12) 0.0393(9) 0.0687(11) 0.0252(8) 0.0038(9) 0.0280(8)
F23 0.0544(10) 0.0588(10) 0.0526(9) 0.0204(8) 0.0262(8) 0.0125(8)
O21 0.0384(10) 0.0788(14) 0.0585(12) 0.0166(9) 0.0200(9) 0.0327(11)
O22 0.0749(13) 0.0427(10) 0.0431(10) 0.0295(9) 0.0026(9) 0.0209(8)
O23 0.0498(10) 0.0390(9) 0.0320(9) 0.0042(8) 0.0006(7) 0.0067(7)

loop_
_atom_type_symbol
_atom_type_description
_atom_type_scat_dispersion_real
_atom_type_scat_dispersion_imag
_atom_type_scat_source
C C 0.0033 0.0016 'International Tables Vol C Tables 4.2.6.8 and 6.1.1.4'
H H 0.0000 0.0000 'International Tables Vol C Tables 4.2.6.8 and 6.1.1.4'
N N 0.0061 0.0033 'International Tables Vol C Tables 4.2.6.8 and 6.1.1.4'
O O 0.0106 0.0060 'International Tables Vol C Tables 4.2.6.8 and 6.1.1.4'
F F 0.0171 0.0103 'International Tables Vol C Tables 4.2.6.8 and 6.1.1.4'
S S 0.1246 0.1234 'International Tables Vol C Tables 4.2.6.8 and 6.1.1.4'

loop_
_geom_angle_atom_site_label_1
_geom_angle_atom_site_label_2
_geom_angle_atom_site_label_3
_geom_angle
C4 N1 C3 125.94(18)
C4 N1 H1 117.0
C3 N1 H1 117.0
C4 N2 C6 121.53(18)
C4 N2 C5 121.91(19)
C6 N2 C5 115.95(19)
C4 N3 C8 122.04(17)
C4 N3 C7 122.51(18)
C8 N3 C7 115.43(18)
C9 N4 C1 125.10(17)
C9 N4 H4 117.4
C1 N4 H4 117.4
C9 N5 C10 122.53(17)
C9 N5 C11 122.43(17)
C10 N5 C11 115.04(17)
C9 N6 C12 122.56(18)
C9 N6 C13 121.78(17)
C12 N6 C13 115.24(17)
N4 C1 C2 111.93(16)
N4 C1 H1A 109.2
C2 C1 H1A 109.2
N4 C1 H1B 109.2
C2 C1 H1B 109.2
H1A C1 H1B 107.9
C1 C2 C3 110.61(17)
C1 C2 H2A 109.5
C3 C2 H2A 109.5
C1 C2 H2B 109.5
C3 C2 H2B 109.5
H2A C2 H2B 108.1
N1 C3 C2 109.80(17)
N1 C3 H3A 109.7
C2 C3 H3A 109.7
N1 C3 H3B 109.7
C2 C3 H3B 109.7
H3A C3 H3B 108.2
N1 C4 N3 121.08(19)
N1 C4 N2 118.62(19)
N3 C4 N2 120.30(19)
N2 C5 H5A 109.5
N2 C5 H5B 109.5
H5A C5 H5B 109.5
N2 C5 H5C 109.5
H5A C5 H5C 109.5
H5B C5 H5C 109.5
N2 C6 H6A 109.5
N2 C6 H6B 109.5
H6A C6 H6B 109.5
N2 C6 H6C 109.5
H6A C6 H6C 109.5
H6B C6 H6C 109.5
N3 C7 H7A 109.5
N3 C7 H7B 109.5
H7A C7 H7B 109.5
N3 C7 H7C 109.5
H7A C7 H7C 109.5
H7B C7 H7C 109.5
N3 C8 H8A 109.5
N3 C8 H8B 109.5
H8A C8 H8B 109.5
N3 C8 H8C 109.5
H8A C8 H8C 109.5
H8B C8 H8C 109.5
N4 C9 N6 119.29(18)
N4 C9 N5 120.75(18)
N6 C9 N5 119.94(18)
N5 C10 H10A 109.5
N5 C10 H10B 109.5
H10A C10 H10B 109.5
N5 C10 H10C 109.5
H10A C10 H10C 109.5
H10B C10 H10C 109.5
N5 C11 H11A 109.5
N5 C11 H11B 109.5
H11A C11 H11B 109.5
N5 C11 H11C 109.5
H11A C11 H11C 109.5
H11B C11 H11C 109.5
N6 C12 H12A 109.5
N6 C12 H12B 109.5
H12A C12 H12B 109.5
N6 C12 H12C 109.5
H12A C12 H12C 109.5
H12B C12 H12C 109.5
N6 C13 H13A 109.5
N6 C13 H13B 109.5
H13A C13 H13B 109.5
N6 C13 H13C 109.5
H13A C13 H13C 109.5
H13B C13 H13C 109.5
O132 S1 O122 124.0(9)
O111 S1 O121 115.11(13)
O111 S1 O131 113.82(15)
O121 S1 O131 114.34(13)
O132 S1 O112 117.2(9)
O122 S1 O112 115.8(9)
O132 S1 C100 111.7(8)
O122 S1 C100 81.7(9)
O111 S1 C100 103.08(14)
O121 S1 C100 105.32(13)
O131 S1 C100 103.26(12)
O112 S1 C100 93.3(9)
F12 C100 F13 109.3(3)
F12 C100 F11 107.6(3)
F13 C100 F11 104.1(2)
F12 C100 S1 113.09(19)
F13 C100 S1 112.99(19)
F11 C100 S1 109.3(2)
O21 S2 O23 115.31(12)
O21 S2 O22 114.63(12)
O23 S2 O22 115.08(12)
O21 S2 C200 103.63(12)
O23 S2 C200 103.20(11)
O22 S2 C200 102.54(11)
F23 C200 F21 107.6(2)
F23 C200 F22 106.7(2)
F21 C200 F22 107.4(2)
F23 C200 S2 111.78(16)
F21 C200 S2 112.38(17)
F22 C200 S2 110.72(17)

loop_
_geom_bond_atom_site_label_1
_geom_bond_atom_site_label_2
_geom_bond_distance
N1 C4 1.332(3)
N1 C3 1.462(3)
N1 H1 0.8800
N2 C4 1.340(3)
N2 C6 1.460(3)
N2 C5 1.461(3)
N3 C4 1.333(3)
N3 C8 1.457(3)
N3 C7 1.463(3)
N4 C9 1.330(3)
N4 C1 1.462(3)
N4 H4 0.8800
N5 C9 1.343(3)
N5 C10 1.455(3)
N5 C11 1.459(3)
N6 C9 1.335(3)
N6 C12 1.463(3)
N6 C13 1.462(3)
C1 C2 1.516(3)
C1 H1A 0.9900
C1 H1B 0.9900
C2 C3 1.517(3)
C2 H2A 0.9900
C2 H2B 0.9900
C3 H3A 0.9900
C3 H3B 0.9900
C5 H5A 0.9800
C5 H5B 0.9800
C5 H5C 0.9800
C6 H6A 0.9800
C6 H6B 0.9800
C6 H6C 0.9800
C7 H7A 0.9800
C7 H7B 0.9800
C7 H7C 0.9800
C8 H8A 0.9800
C8 H8B 0.9800
C8 H8C 0.9800
C10 H10A 0.9800
C10 H10B 0.9800
C10 H10C 0.9800
C11 H11A 0.9800
C11 H11B 0.9800
C11 H11C 0.9800
C12 H12A 0.9800
C12 H12B 0.9800
C12 H12C 0.9800
C13 H13A 0.9800
C13 H13B 0.9800
C13 H13C 0.9800
S1 O132 1.362(10)
S1 O122 1.394(11)
S1 O111 1.425(2)
S1 O121 1.4344(19)
S1 O131 1.437(2)
S1 O112 1.453(11)
S1 C100 1.805(3)
C100 F12 1.281(3)
C100 F13 1.311(3)
C100 F11 1.357(4)
S2 O21 1.4291(19)
S2 O23 1.4317(18)
S2 O22 1.4354(17)
S2 C200 1.816(2)
C200 F23 1.319(3)
C200 F21 1.317(3)
C200 F22 1.327(3)

loop_
_geom_torsion_atom_site_label_1
_geom_torsion_atom_site_label_2
_geom_torsion_atom_site_label_3
_geom_torsion_atom_site_label_4
_geom_torsion
C9 N4 C1 C2 130.8(2)
N4 C1 C2 C3 -169.80(17)
C4 N1 C3 C2 140.4(2)
C1 C2 C3 N1 177.71(17)
C3 N1 C4 N3 30.0(3)
C3 N1 C4 N2 -149.9(2)
C8 N3 C4 N1 30.8(3)
C7 N3 C4 N1 -147.6(2)
C8 N3 C4 N2 -149.3(2)
C7 N3 C4 N2 32.3(3)
C6 N2 C4 N1 25.1(3)
C5 N2 C4 N1 -145.5(2)
C6 N2 C4 N3 -154.8(2)
C5 N2 C4 N3 34.6(3)
C1 N4 C9 N6 147.78(19)
C1 N4 C9 N5 -33.7(3)
C12 N6 C9 N4 149.6(2)
C13 N6 C9 N4 -22.5(3)
C12 N6 C9 N5 -28.9(3)
C13 N6 C9 N5 159.0(2)
C10 N5 C9 N4 142.8(2)
C11 N5 C9 N4 -36.3(3)
C10 N5 C9 N6 -38.7(3)
C11 N5 C9 N6 142.1(2)
O132 S1 C100 F12 -17.4(9)
O122 S1 C100 F12 -140.8(8)
O111 S1 C100 F12 60.9(3)
O121 S1 C100 F12 -178.1(2)
O131 S1 C100 F12 -57.8(3)
O112 S1 C100 F12 103.6(8)
O132 S1 C100 F13 -142.2(9)
O122 S1 C100 F13 94.4(8)
O111 S1 C100 F13 -63.9(3)
O121 S1 C100 F13 57.1(3)
O131 S1 C100 F13 177.3(2)
O112 S1 C100 F13 -21.2(8)
O132 S1 C100 F11 102.4(9)
O122 S1 C100 F11 -20.9(8)
O111 S1 C100 F11 -179.3(2)
O121 S1 C100 F11 -58.3(2)
O131 S1 C100 F11 62.0(2)
O112 S1 C100 F11 -136.5(8)
O21 S2 C200 F23 176.20(17)
O23 S2 C200 F23 55.63(19)
O22 S2 C200 F23 -64.25(19)
O21 S2 C200 F21 -62.7(2)
O23 S2 C200 F21 176.76(18)
O22 S2 C200 F21 56.9(2)
O21 S2 C200 F22 57.38(19)
O23 S2 C200 F22 -63.20(19)
O22 S2 C200 F22 176.93(17)
